data_2020706
loop_
_publ_author_name
'Szczesio, Ma\/lgorzata'
'Olczak, Andrzej'
'Mazerant, Ida'
'Gobis, Katarzyna'
'Foks, Henryk'
'G\/l\'owka, Marek L.'

_publ_section_title
;
 Planarity of benzoylthiocarbazate tuberculostatics. III. Diesters of
 3-(2-hydroxybenzoyl)dithiocarbazic acid
;
_journal_coeditor_code FN3226
_journal_issue 2
_journal_name_full 'Acta Crystallographica Section C'
_journal_page_first 84
_journal_page_last 90
_journal_paper_doi 10.1107/S2053229616020556
_journal_volume 73
_journal_year 2017
_chemical_formula_iupac 'C12 H16 N2 O2 S2'
_chemical_formula_moiety 'C12 H16 N2 O2 S2'
_chemical_formula_sum 'C12 H16 N2 O2 S2'
_chemical_formula_weight 284.39
_chemical_name_systematic
;
(2-Hydroxybenzoyl)carbonohydrazonodithioate
;
_space_group_crystal_system orthorhombic
_space_group_IT_number 33
_space_group_name_Hall 'P 2c -2n'
_space_group_name_H-M_alt 'P n a 21'
_symmetry_space_group_name_Hall 'P 2c -2n'
_symmetry_space_group_name_H-M 'P n a 21'
_atom_sites_solution_hydrogens geom
_audit_creation_method SHELXL-2014/7
_cell_angle_alpha 90
_cell_angle_beta 90
_cell_angle_gamma 90
_cell_formula_units_Z 4
_cell_length_a 12.8212(5)
_cell_length_b 10.5085(4)
_cell_length_c 10.6608(5)
_cell_measurement_reflns_used 9640
_cell_measurement_temperature 293(2)
_cell_measurement_theta_max 70.624
_cell_measurement_theta_min 4.207
_cell_volume 1436.35(10)
_computing_cell_refinement
;
SAINT-PLUS (Bruker, 2003)
;
_computing_data_collection
;
APEX2 (Bruker, 2002)
;
_computing_data_reduction
;
SAINT-PLUS (Bruker, 2003)
;
_computing_molecular_graphics
;
PLATON (Spek, 2009) and Mercury (Macrae <i>et al.</i>, 2006)
;
_computing_publication_material
;
PLATON (Spek, 2009), publCIF (Westrip, 2010)
;
_computing_structure_refinement
;
SHELXL-2014/7 (Sheldrick, 2015)
;
_computing_structure_solution
;
SHELXS97 (Sheldrick, 2008a)
;
_diffrn_ambient_temperature 293(2)
_diffrn_measured_fraction_theta_full 1.000
_diffrn_measured_fraction_theta_max 0.996
_diffrn_measurement_device_type 'Bruker SMART APEXII CCD'
_diffrn_measurement_method '\w scan'
_diffrn_radiation_type CuK\a
_diffrn_radiation_wavelength 1.54178
_diffrn_reflns_av_R_equivalents 0.0301
_diffrn_reflns_limit_h_max 14
_diffrn_reflns_limit_h_min -15
_diffrn_reflns_limit_k_max 12
_diffrn_reflns_limit_k_min -12
_diffrn_reflns_limit_l_max 12
_diffrn_reflns_limit_l_min -12
_diffrn_reflns_number 15904
_diffrn_reflns_theta_full 67.679
_diffrn_reflns_theta_max 70.792
_diffrn_reflns_theta_min 5.443
_exptl_absorpt_coefficient_mu 3.337
_exptl_absorpt_correction_T_max 0.7534
_exptl_absorpt_correction_T_min 0.3466
_exptl_absorpt_correction_type multi-scan
_exptl_absorpt_process_details
;
(SADABS; Sheldrick, 2003)
;
_exptl_crystal_colour colourless
_exptl_crystal_density_diffrn 1.315
_exptl_crystal_description block
_exptl_crystal_F_000 600
_exptl_crystal_size_max 0.9
_exptl_crystal_size_mid 0.2
_exptl_crystal_size_min 0.2
_refine_diff_density_max 0.188
_refine_diff_density_min -0.230
_refine_ls_abs_structure_details
;
 Refined as an inversion twin.
;
_refine_ls_abs_structure_Flack 0.12(2)
_refine_ls_extinction_method none
_refine_ls_goodness_of_fit_ref 1.060
_refine_ls_hydrogen_treatment constr
_refine_ls_matrix_type full
_refine_ls_number_parameters 178
_refine_ls_number_reflns 2705
_refine_ls_number_restraints 1
_refine_ls_restrained_S_all 1.060
_refine_ls_R_factor_all 0.0293
_refine_ls_R_factor_gt 0.0291
_refine_ls_shift/su_max 0.000
_refine_ls_shift/su_mean 0.000
_refine_ls_structure_factor_coef Fsqd
_refine_ls_weighting_details 'w=1/[\s^2^(Fo^2^)+(0.0507P)^2^+0.1855P] where P=(Fo^2^+2Fc^2^)/3'
_refine_ls_weighting_scheme calc
_refine_ls_wR_factor_gt 0.0809
_refine_ls_wR_factor_ref 0.0814
_reflns_number_gt 2688
_reflns_number_total 2705
_reflns_threshold_expression 'I > 2\s(I)'
_cod_data_source_file fn3226sup1.cif
_cod_data_source_block H1
_cod_depositor_comments 'Adding full bibliography for 2020706--2020708.cif.'
_cod_database_code 2020706
_cod_database_fobs_code 2020706
_shelx_space_group_comment
;
The symmetry employed for this shelxl refinement is uniquely defined
by the following loop, which should always be used as a source of
symmetry information in preference to the above space-group names.
They are only intended as comments.
;

loop_
_space_group_symop_operation_xyz
'x, y, z'
'-x, -y, z+1/2'
'-x+1/2, y+1/2, z+1/2'
'x+1/2, -y+1/2, z'

loop_
_atom_site_type_symbol
_atom_site_label
_atom_site_fract_x
_atom_site_fract_y
_atom_site_fract_z
_atom_site_U_iso_or_equiv
_atom_site_adp_type
_atom_site_calc_flag
_atom_site_occupancy
_atom_site_disorder_assembly
_atom_site_disorder_group
C C1 0.5649(2) 0.0333(2) 0.0188(3) 0.0463(5) Uani d 1 . .
C C4 0.51569(17) 0.3097(2) 0.1828(2) 0.0403(4) Uani d 1 . .
C C11 0.4970(2) -0.2228(3) 0.0545(3) 0.0604(7) Uani d 1 . .
H H11 0.5238 -0.2287 -0.0314 0.072 Uiso calc 1 A 1
C C12 0.3955(3) -0.2975(3) 0.0636(4) 0.0775(9) Uani d 1 . .
H H12A 0.4093 -0.3862 0.0496 0.116 Uiso calc 1 . .
H H12B 0.3474 -0.2671 0.0015 0.116 Uiso calc 1 . .
H H12C 0.3659 -0.2864 0.1456 0.116 Uiso calc 1 . .
C C13 0.5782(4) -0.2704(5) 0.1436(6) 0.1068(17) Uani d 1 . .
H H13A 0.5536 -0.2610 0.2281 0.160 Uiso calc 1 . .
H H13B 0.6411 -0.2222 0.1328 0.160 Uiso calc 1 . .
H H13C 0.5919 -0.3586 0.1269 0.160 Uiso calc 1 . .
C C21 0.7370(3) 0.0840(4) -0.1270(4) 0.0827(11) Uani d 1 . .
H H21A 0.6954 0.1531 -0.1582 0.124 Uiso calc 1 . .
H H21B 0.7833 0.0552 -0.1918 0.124 Uiso calc 1 . .
H H21C 0.7769 0.1124 -0.0562 0.124 Uiso calc 1 . .
C C41 0.42548(18) 0.3731(2) 0.2449(2) 0.0399(5) Uani d 1 . .
C C42 0.4488(2) 0.4766(3) 0.3224(3) 0.0511(6) Uani d 1 . .
H H42 0.5182 0.5000 0.3332 0.061 Uiso calc 1 . .
C C43 0.3726(3) 0.5448(3) 0.3832(3) 0.0645(8) Uani d 1 . .
H H43 0.3904 0.6130 0.4344 0.077 Uiso calc 1 . .
C C44 0.2698(3) 0.5112(3) 0.3673(3) 0.0642(7) Uani d 1 . .
H H44 0.2178 0.5578 0.4070 0.077 Uiso calc 1 . .
C C45 0.2433(2) 0.4085(3) 0.2928(3) 0.0574(6) Uani d 1 . .
H H45 0.1736 0.3860 0.2835 0.069 Uiso calc 1 . .
C C46 0.32026(18) 0.3383(2) 0.2315(2) 0.0423(5) Uani d 1 . .
N N2 0.57494(15) 0.15203(19) 0.0424(2) 0.0490(5) Uani d 1 . .
N N3 0.49568(16) 0.20479(19) 0.1147(2) 0.0473(5) Uani d 1 . .
H H3 0.4347 0.1708 0.1158 0.057 Uiso calc 1 . .
O O4 0.60509(13) 0.35168(18) 0.1945(2) 0.0556(5) Uani d 1 . .
O O46 0.29514(12) 0.23761(18) 0.1576(2) 0.0534(4) Uani d 1 . .
H H46 0.2344 0.2171 0.1705 0.080 Uiso calc 1 . .
S S1A 0.4675(5) -0.0580(3) 0.0899(4) 0.0572(10) Uani d 0.67(2) B 1
S S1B 0.4509(7) -0.0583(9) 0.0534(19) 0.080(3) Uani d 0.33(2) B 2
S S2 0.65384(6) -0.04348(7) -0.08043(12) 0.0631(2) Uani d 1 . .

loop_
_atom_site_aniso_label
_atom_site_aniso_U_11
_atom_site_aniso_U_22
_atom_site_aniso_U_33
_atom_site_aniso_U_12
_atom_site_aniso_U_13
_atom_site_aniso_U_23
C1 0.0410(11) 0.0445(12) 0.0535(13) 0.0061(9) 0.0012(10) 0.0015(10)
C4 0.0360(10) 0.0352(10) 0.0496(11) 0.0000(8) -0.0013(9) 0.0062(9)
C11 0.0702(16) 0.0436(13) 0.0673(16) -0.0016(12) 0.0036(14) -0.0014(12)
C12 0.083(2) 0.0596(17) 0.090(2) -0.0188(15) -0.0050(19) 0.0004(16)
C13 0.082(3) 0.096(3) 0.142(4) -0.007(2) -0.020(3) 0.047(3)
C21 0.071(2) 0.080(2) 0.096(2) 0.0040(18) 0.0401(19) 0.0049(19)
C41 0.0420(11) 0.0339(10) 0.0437(11) 0.0003(9) 0.0003(9) 0.0025(9)
C42 0.0530(13) 0.0440(12) 0.0561(13) -0.0046(11) -0.0027(11) -0.0032(11)
C43 0.082(2) 0.0513(15) 0.0603(16) -0.0019(13) 0.0036(14) -0.0186(12)
C44 0.0685(17) 0.0564(16) 0.0676(16) 0.0086(14) 0.0165(14) -0.0155(13)
C45 0.0448(13) 0.0600(14) 0.0673(15) 0.0041(12) 0.0083(11) -0.0064(14)
C46 0.0405(11) 0.0391(11) 0.0472(11) 0.0036(9) 0.0020(9) -0.0008(9)
N2 0.0384(9) 0.0435(10) 0.0649(12) 0.0046(7) 0.0088(9) -0.0023(9)
N3 0.0338(9) 0.0408(10) 0.0672(12) 0.0003(7) 0.0071(8) -0.0077(9)
O4 0.0350(8) 0.0511(10) 0.0807(13) -0.0031(7) -0.0003(8) -0.0072(9)
O46 0.0320(7) 0.0546(10) 0.0736(10) 0.0004(7) 0.0015(8) -0.0186(9)
S1A 0.0505(16) 0.0415(8) 0.0794(18) -0.0032(9) 0.0222(12) -0.0042(8)
S1B 0.0432(18) 0.052(2) 0.146(7) -0.0021(11) -0.010(3) -0.022(3)
S2 0.0638(4) 0.0546(4) 0.0709(4) 0.0131(3) 0.0199(3) -0.0048(3)

loop_
_atom_type_symbol
_atom_type_description
_atom_type_scat_dispersion_real
_atom_type_scat_dispersion_imag
_atom_type_scat_source
C C 0.0181 0.0091 'International Tables Vol C Tables 4.2.6.8 and 6.1.1.4'
H H 0.0000 0.0000 'International Tables Vol C Tables 4.2.6.8 and 6.1.1.4'
N N 0.0311 0.0180 'International Tables Vol C Tables 4.2.6.8 and 6.1.1.4'
O O 0.0492 0.0322 'International Tables Vol C Tables 4.2.6.8 and 6.1.1.4'
S S 0.3331 0.5567 'International Tables Vol C Tables 4.2.6.8 and 6.1.1.4'

loop_
_geom_angle_atom_site_label_1
_geom_angle_atom_site_label_2
_geom_angle_atom_site_label_3
_geom_angle
N2 C1 S1A 121.4(2)
N2 C1 S2 120.2(2)
S1A C1 S2 118.32(18)
N2 C1 S1B 124.5(4)
S2 C1 S1B 114.1(4)
O4 C4 N3 121.6(2)
O4 C4 C41 121.1(2)
N3 C4 C41 117.29(19)
C13 C11 C12 112.4(3)
C13 C11 S1A 109.4(4)
C12 C11 S1A 107.6(3)
C13 C11 S1B 123.1(6)
C12 C11 S1B 102.2(3)
C13 C11 H11 109.1
C12 C11 H11 109.1
S1A C11 H11 109.1
C11 C12 H12A 109.5
C11 C12 H12B 109.5
H12A C12 H12B 109.5
C11 C12 H12C 109.5
H12A C12 H12C 109.5
H12B C12 H12C 109.5
C11 C13 H13A 109.5
C11 C13 H13B 109.5
H13A C13 H13B 109.5
C11 C13 H13C 109.5
H13A C13 H13C 109.5
H13B C13 H13C 109.5
S2 C21 H21A 109.5
S2 C21 H21B 109.5
H21A C21 H21B 109.5
S2 C21 H21C 109.5
H21A C21 H21C 109.5
H21B C21 H21C 109.5
C42 C41 C46 117.9(2)
C42 C41 C4 116.4(2)
C46 C41 C4 125.7(2)
C43 C42 C41 122.2(3)
C43 C42 H42 118.9
C41 C42 H42 118.9
C42 C43 C44 119.3(3)
C42 C43 H43 120.3
C44 C43 H43 120.3
C43 C44 C45 120.5(3)
C43 C44 H44 119.8
C45 C44 H44 119.8
C44 C45 C46 120.5(3)
C44 C45 H45 119.7
C46 C45 H45 119.7
O46 C46 C45 121.1(2)
O46 C46 C41 119.3(2)
C45 C46 C41 119.6(2)
C1 N2 N3 115.1(2)
C4 N3 N2 119.11(19)
C4 N3 H3 120.4
N2 N3 H3 120.4
C46 O46 H46 109.5
C1 S1A C11 106.6(2)
C1 S1B C11 104.2(4)
C1 S2 C21 102.21(15)

loop_
_geom_bond_atom_site_label_1
_geom_bond_atom_site_label_2
_geom_bond_distance
C1 N2 1.280(3)
C1 S1A 1.747(4)
C1 S2 1.752(3)
C1 S1B 1.789(9)
C4 O4 1.234(3)
C4 N3 1.345(3)
C4 C41 1.490(3)
C11 C13 1.495(5)
C11 C12 1.522(4)
C11 S1A 1.813(4)
C11 S1B 1.827(10)
C11 H11 0.9800
C12 H12A 0.9600
C12 H12B 0.9600
C12 H12C 0.9600
C13 H13A 0.9600
C13 H13B 0.9600
C13 H13C 0.9600
C21 S2 1.782(4)
C21 H21A 0.9600
C21 H21B 0.9600
C21 H21C 0.9600
C41 C42 1.397(4)
C41 C46 1.405(3)
C42 C43 1.374(4)
C42 H42 0.9300
C43 C44 1.375(5)
C43 H43 0.9300
C44 C45 1.383(4)
C44 H44 0.9300
C45 C46 1.395(3)
C45 H45 0.9300
C46 O46 1.358(3)
N2 N3 1.390(3)
N3 H3 0.8600
O46 H46 0.8200

loop_
_geom_hbond_atom_site_label_D
_geom_hbond_atom_site_label_H
_geom_hbond_atom_site_label_A
_geom_hbond_site_symmetry_A
_geom_hbond_distance_DH
_geom_hbond_distance_HA
_geom_hbond_distance_DA
_geom_hbond_angle_DHA
O46 H46 O4 4_455 0.82 1.83 2.640(2) 171.8
N3 H3 O46 . 0.86 1.97 2.634(2) 132.8
C13 H13B S2 . 0.96 2.95 3.511(5) 118.3
C11 H11 S2 . 0.98 2.62 3.109(3) 111.3

loop_
_geom_torsion_atom_site_label_1
_geom_torsion_atom_site_label_2
_geom_torsion_atom_site_label_3
_geom_torsion_atom_site_label_4
_geom_torsion
O4 C4 C41 C42 -3.8(3)
N3 C4 C41 C42 175.6(2)
O4 C4 C41 C46 175.7(2)
N3 C4 C41 C46 -4.9(3)
C46 C41 C42 C43 -0.9(4)
C4 C41 C42 C43 178.7(2)
C41 C42 C43 C44 -0.3(5)
C42 C43 C44 C45 1.1(5)
C43 C44 C45 C46 -0.7(5)
C44 C45 C46 O46 -179.7(3)
C44 C45 C46 C41 -0.5(4)
C42 C41 C46 O46 -179.5(2)
C4 C41 C46 O46 1.0(3)
C42 C41 C46 C45 1.2(4)
C4 C41 C46 C45 -178.3(2)
S1A C1 N2 N3 -7.9(4)
S2 C1 N2 N3 175.43(18)
S1B C1 N2 N3 8.9(9)
O4 C4 N3 N2 -8.6(3)
C41 C4 N3 N2 172.0(2)
C1 N2 N3 C4 155.3(2)
N2 C1 S1A C11 -169.2(3)
S2 C1 S1A C11 7.5(5)
C13 C11 S1A C1 81.5(4)
C12 C11 S1A C1 -156.1(3)
N2 C1 S1B C11 -159.8(5)
S2 C1 S1B C11 32.9(11)
C13 C11 S1B C1 61.1(12)
C12 C11 S1B C1 -171.5(8)
N2 C1 S2 C21 -2.3(3)
S1A C1 S2 C21 -179.1(3)
S1B C1 S2 C21 165.6(7)
